data_1564003
loop_
_publ_author_name
'Dong, Ying-Ling'
'Sun, Hong-Zhi'
'Teng, Bao-Shan'
'Ma, Yuan-Jun'
'Wang, Xing'
'Wu, Ben-Lai'

_publ_section_title
;
 Homochiral lanthanide metal--organic frameworks based on amino
 acid-functionalized terpyridyl ligand: synthesis, structure
 determination, and optical properties
;
_journal_name_full 'Inorganica Chimica Acta'
_journal_page_first 119931
_journal_paper_doi 10.1016/j.ica.2020.119931
_journal_volume 513
_journal_year 2020
_chemical_absolute_configuration rm
_chemical_formula_moiety '2(C25 H26 N6 Nd O10), N O3, Cl, 7(H2 O)'
_chemical_formula_sum 'C50 H66 Cl N13 Nd2 O30'
_chemical_formula_weight 1653.08
_space_group_crystal_system monoclinic
_space_group_IT_number 4
_space_group_name_Hall 'P 2yb'
_space_group_name_H-M_alt 'P 1 21 1'
_atom_sites_solution_hydrogens mixed
_audit_creation_method SHELXL-2018/3
_cell_angle_alpha 90
_cell_angle_beta 100.8010(10)
_cell_angle_gamma 90
_cell_formula_units_Z 2
_cell_length_a 9.38780(10)
_cell_length_b 32.3378(3)
_cell_length_c 10.39730(10)
_cell_measurement_reflns_used 16865
_cell_measurement_temperature 173(2)
_cell_measurement_theta_max 72.9370
_cell_measurement_theta_min 4.5280
_cell_volume 3100.50(5)
_computing_structure_refinement 'SHELXL-2018/3 (Sheldrick, 2018)'
_computing_structure_solution 'SHELXT 2014/5 (Sheldrick, 2014)'
_diffrn_ambient_temperature 173(2)
_diffrn_measured_fraction_theta_full 0.994
_diffrn_measured_fraction_theta_max 0.978
_diffrn_measurement_device_type 'XtaLAB AFC12 (RINC): Kappa single'
_diffrn_measurement_method '\w scans'
_diffrn_radiation_type CuK\a
_diffrn_radiation_wavelength 1.54184
_diffrn_reflns_av_R_equivalents 0.0519
_diffrn_reflns_av_unetI/netI 0.0640
_diffrn_reflns_Laue_measured_fraction_full 0.994
_diffrn_reflns_Laue_measured_fraction_max 0.978
_diffrn_reflns_limit_h_max 9
_diffrn_reflns_limit_h_min -11
_diffrn_reflns_limit_k_max 39
_diffrn_reflns_limit_k_min -40
_diffrn_reflns_limit_l_max 12
_diffrn_reflns_limit_l_min -11
_diffrn_reflns_number 26911
_diffrn_reflns_point_group_measured_fraction_full 0.972
_diffrn_reflns_point_group_measured_fraction_max 0.939
_diffrn_reflns_theta_full 67.684
_diffrn_reflns_theta_max 73.306
_diffrn_reflns_theta_min 4.329
_diffrn_source 'fine-focus sealed X-ray tube'
_exptl_absorpt_coefficient_mu 13.917
_exptl_absorpt_correction_T_max 0.258
_exptl_absorpt_correction_T_min 0.163
_exptl_absorpt_correction_type multi-scan
_exptl_absorpt_process_details CrysAlisPro
_exptl_crystal_colour 'light purple'
_exptl_crystal_density_diffrn 1.771
_exptl_crystal_description flaky
_exptl_crystal_F_000 1668
_exptl_crystal_size_max 0.22
_exptl_crystal_size_mid 0.12
_exptl_crystal_size_min 0.10
_refine_diff_density_max 1.592
_refine_diff_density_min -1.252
_refine_diff_density_rms 0.142
_refine_ls_abs_structure_details
;
 Flack x determined using 4761 quotients [(I+)-(I-)]/[(I+)+(I-)]
 (Parsons, Flack and Wagner, Acta Cryst. B69 (2013) 249-259).
;
_refine_ls_abs_structure_Flack -0.002(3)
_refine_ls_extinction_coef .
_refine_ls_extinction_method none
_refine_ls_goodness_of_fit_ref 1.063
_refine_ls_hydrogen_treatment mixed
_refine_ls_matrix_type full
_refine_ls_number_parameters 887
_refine_ls_number_reflns 11703
_refine_ls_number_restraints 50
_refine_ls_restrained_S_all 1.076
_refine_ls_R_factor_all 0.0492
_refine_ls_R_factor_gt 0.0457
_refine_ls_shift/su_max 0.000
_refine_ls_shift/su_mean 0.000
_refine_ls_structure_factor_coef Fsqd
_refine_ls_weighting_details 'w=1/[\s^2^(Fo^2^)+(0.0837P)^2^+3.2478P] where P=(Fo^2^+2Fc^2^)/3'
_refine_ls_weighting_scheme calc
_refine_ls_wR_factor_gt 0.1223
_refine_ls_wR_factor_ref 0.1256
_reflns_Friedel_coverage 0.886
_reflns_Friedel_fraction_full 0.950
_reflns_Friedel_fraction_max 0.899
_reflns_number_gt 11095
_reflns_number_total 11703
_reflns_threshold_expression 'I > 2\s(I)'
_cod_data_source_file ICA-2020-513-119931.cif
_cod_data_source_block I
_cod_original_sg_symbol_H-M 'P 21'
_cod_database_code 1564003
_shelx_shelxl_version_number 2018/3
_shelx_space_group_comment
;
The symmetry employed for this shelxl refinement is uniquely defined
by the following loop, which should always be used as a source of
symmetry information in preference to the above space-group names.
They are only intended as comments.
;

loop_
_space_group_symop_operation_xyz
'x, y, z'
'-x, y+1/2, -z'

loop_
_atom_site_label
_atom_site_type_symbol
_atom_site_fract_x
_atom_site_fract_y
_atom_site_fract_z
_atom_site_U_iso_or_equiv
_atom_site_adp_type
_atom_site_occupancy
_atom_site_site_symmetry_order
_atom_site_calc_flag
_atom_site_refinement_flags_posn
_atom_site_refinement_flags_adp
_atom_site_refinement_flags_occupancy
_atom_site_disorder_assembly
_atom_site_disorder_group
Nd1 Nd 0.21272(5) 0.35115(3) 0.57517(5) 0.02031(13) Uani 1 1 d . . . . .
Nd2 Nd 0.24948(5) 0.64811(3) -0.09535(5) 0.02114(14) Uani 1 1 d . . . . .
Cl1 Cl 0.8496(3) 0.46479(9) 0.6767(3) 0.0392(6) Uani 1 1 d . . . . .
O1 O -0.0880(18) 0.5165(4) 0.1787(13) 0.101(5) Uani 1 1 d D U . . .
O2 O -0.007(2) 0.5756(5) 0.1355(18) 0.142(7) Uani 1 1 d D U . . .
O3 O -0.091(3) 0.5343(7) -0.0155(14) 0.164(9) Uani 1 1 d D U . . .
O4 O 0.0605(10) 0.3306(3) 0.9285(8) 0.048(2) Uani 1 1 d . . . . .
O5 O 0.2241(9) 0.3215(2) 0.8089(8) 0.0357(17) Uani 1 1 d . . . . .
O6 O 0.0359(7) 0.3579(3) 0.7330(7) 0.0355(17) Uani 1 1 d . . . . .
O7 O 0.3447(9) 0.3201(2) 0.3961(8) 0.0362(17) Uani 1 1 d . . . . .
O8 O 0.1501(8) 0.3541(3) 0.3232(8) 0.0388(17) Uani 1 1 d . . . . .
O9 O 0.3055(10) 0.3422(3) 0.1937(8) 0.053(3) Uani 1 1 d . . . . .
O10 O 0.1862(8) 0.6360(2) -0.3505(8) 0.0350(17) Uani 1 1 d . . . . .
O11 O 0.3751(8) 0.6730(2) -0.2812(8) 0.0321(16) Uani 1 1 d . . . . .
O12 O 0.3340(10) 0.6514(3) -0.4818(9) 0.049(2) Uani 1 1 d . . . . .
O13 O 0.0792(8) 0.6634(2) 0.0617(7) 0.0314(16) Uani 1 1 d . . . . .
O14 O 0.2993(7) 0.6761(2) 0.1556(8) 0.0300(15) Uani 1 1 d . . . . .
O15 O 0.1218(8) 0.6894(3) 0.2600(7) 0.0346(16) Uani 1 1 d . . . . .
O16 O 0.2936(8) 0.4053(2) 0.7385(7) 0.031 Uani 1 1 d D . . . .
H16A H 0.350(15) 0.427(4) 0.695(14) 0.046 Uiso 1 1 d . U . . .
O17 O 0.0327(8) 0.4087(2) 0.5064(8) 0.0281(15) Uani 1 1 d D . . . .
O18 O 0.3626(7) 0.4016(2) 0.4877(7) 0.0286(15) Uani 1 1 d . . . . .
O19 O 0.4664(8) 0.4524(2) 0.6205(7) 0.0303(15) Uani 1 1 d . . . . .
O20 O 0.3115(9) 0.5954(2) 0.0820(8) 0.0349(16) Uani 1 1 d . . . . .
H20A H 0.285084 0.571046 0.052111 0.052 Uiso 1 1 d R U . . .
H20B H 0.267269 0.601026 0.145611 0.052 Uiso 1 1 d R U . . .
O21 O 0.0523(9) 0.5969(3) -0.1373(10) 0.044(2) Uani 1 1 d . . . . .
H21B H 0.046858 0.582510 -0.065723 0.066 Uiso 1 1 d R U . . .
H21A H 0.065715 0.579134 -0.199027 0.066 Uiso 1 1 d R U . . .
O22 O 0.3959(8) 0.5925(2) -0.1573(8) 0.0319(16) Uani 1 1 d . . . . .
O23 O 0.3536(10) 0.5309(3) -0.2562(12) 0.059(3) Uani 1 1 d . . . . .
O24 O 0.2713(13) 0.5123(3) 0.0487(12) 0.068 Uani 1 1 d D . . . .
O25 O 0.1837(16) 0.4255(5) 0.1375(13) 0.094 Uani 1 1 d D . . . .
O26 O 1.0628(12) 0.5399(3) 0.6885(12) 0.064 Uani 1 1 d D . . . .
O27 O 0.2089(10) 0.5937(2) 0.3216(8) 0.043 Uani 1 1 d D . . . .
H30A H 0.311(15) 0.5503(10) 0.446(13) 0.064 Uiso 1 1 d D U . . .
H27A H 0.246(11) 0.6132(17) 0.373(7) 0.064 Uiso 1 1 d D U . . .
O28 O 0.0988(11) 0.4718(3) 0.3406(12) 0.060(3) Uani 1 1 d . . . . .
H28E H 0.174(17) 0.486(2) 0.385(7) 0.090 Uiso 1 1 d D U . . .
H28D H 0.124(8) 0.4561(19) 0.291(4) 0.090 Uiso 1 1 d D U . . .
O29 O 0.1352(9) 0.4489(3) 0.8860(9) 0.045(2) Uani 1 1 d D . . . .
H29D H 0.047(4) 0.444(4) 0.850(11) 0.068 Uiso 1 1 d D U . . .
O30 O 0.3269(10) 0.5245(3) 0.4619(9) 0.0423(19) Uani 1 1 d D . . . .
N1 N -0.0530(9) 0.5426(2) 0.1058(7) 0.0250(16) Uani 1 1 d D U . . .
N2 N 0.1060(10) 0.3360(3) 0.8250(9) 0.0313(19) Uani 1 1 d . . . . .
N3 N 0.2695(11) 0.3391(3) 0.3030(9) 0.034(2) Uani 1 1 d . . . . .
N4 N 0.2991(11) 0.6535(3) -0.3734(9) 0.035(2) Uani 1 1 d . . . . .
N5 N 0.1662(9) 0.6765(3) 0.1613(9) 0.0279(18) Uani 1 1 d . . . . .
N6 N 0.5940(9) 0.4870(2) 0.4415(8) 0.0273(17) Uani 1 1 d . . . . .
H6A H 0.525342 0.505795 0.453030 0.033 Uiso 1 1 calc R U . . .
H6B H 0.654209 0.483538 0.520214 0.033 Uiso 1 1 calc R U . . .
N7 N 0.5371(9) 0.8209(2) 0.3334(8) 0.0240(17) Uani 1 1 d . . . . .
N8 N 0.7645(8) 0.7696(3) 0.4168(7) 0.0188(15) Uani 1 1 d . . . . .
N9 N 1.0204(9) 0.8065(3) 0.5124(9) 0.0255(17) Uani 1 1 d . . . . .
N10 N 0.6234(10) 0.5048(3) -0.1590(9) 0.0289(18) Uani 1 1 d . . . . .
H10A H 0.712770 0.498508 -0.175322 0.035 Uiso 1 1 calc R U . . .
H10B H 0.556215 0.490861 -0.217584 0.035 Uiso 1 1 calc R U . . .
N11 N 0.9799(9) 0.1934(3) 0.1981(8) 0.0255(17) Uani 1 1 d . . . . .
N12 N 0.7274(8) 0.2288(3) 0.0811(7) 0.0205(16) Uani 1 1 d . . . . .
N13 N 0.4967(9) 0.1774(2) 0.0087(8) 0.0224(16) Uani 1 1 d . . . . .
C1 C 0.4436(11) 0.4331(3) 0.5140(11) 0.028(2) Uani 1 1 d . . . . .
C2 C 0.5203(10) 0.4466(3) 0.4021(11) 0.028(2) Uani 1 1 d . . . . .
H2 H 0.445893 0.450852 0.320801 0.033 Uiso 1 1 calc R U . . .
C3 C 0.6269(11) 0.4136(3) 0.3763(12) 0.032(2) Uani 1 1 d . . . . .
H3A H 0.674029 0.422469 0.304492 0.047 Uiso 1 1 calc R U . . .
H3B H 0.574860 0.387593 0.352434 0.047 Uiso 1 1 calc R U . . .
H3C H 0.700523 0.409343 0.455508 0.047 Uiso 1 1 calc R U . . .
C4 C 0.6798(11) 0.5046(3) 0.3477(10) 0.028(2) Uani 1 1 d . . . . .
H4A H 0.630282 0.498458 0.256989 0.034 Uiso 1 1 calc R U . . .
H4B H 0.776672 0.491388 0.361844 0.034 Uiso 1 1 calc R U . . .
C5 C 0.6969(13) 0.5507(3) 0.3654(10) 0.027(2) Uani 1 1 d . . . . .
C6 C 0.5815(12) 0.5763(3) 0.3171(11) 0.034(2) Uani 1 1 d . . . . .
H6 H 0.493126 0.564479 0.272904 0.040 Uiso 1 1 calc R U . . .
C7 C 0.5916(12) 0.6188(3) 0.3317(11) 0.033(2) Uani 1 1 d . . . . .
H7 H 0.510328 0.635723 0.298114 0.040 Uiso 1 1 calc R U . . .
C8 C 0.8246(12) 0.5683(3) 0.4298(11) 0.031(2) Uani 1 1 d . . . . .
H8 H 0.904556 0.551156 0.464868 0.037 Uiso 1 1 calc R U . . .
C9 C 0.8369(11) 0.6108(3) 0.4435(11) 0.029(2) Uani 1 1 d . . . . .
H9 H 0.926502 0.622183 0.486476 0.035 Uiso 1 1 calc R U . . .
C10 C 0.7222(11) 0.6373(3) 0.3964(9) 0.024(2) Uani 1 1 d . . . . .
C11 C 0.7357(10) 0.6829(3) 0.4050(9) 0.022(2) Uani 1 1 d . . . . .
C12 C 0.6151(10) 0.7093(3) 0.3745(9) 0.0223(19) Uani 1 1 d . . . . .
H12 H 0.520337 0.697920 0.352017 0.027 Uiso 1 1 calc R U . . .
C13 C 0.6336(10) 0.7515(3) 0.3772(9) 0.0197(18) Uani 1 1 d . . . . .
C14 C 0.5079(10) 0.7804(3) 0.3359(9) 0.0212(18) Uani 1 1 d . . . . .
C15 C 0.3674(10) 0.7652(3) 0.2968(11) 0.027(2) Uani 1 1 d . . . . .
H15 H 0.349033 0.736301 0.296693 0.032 Uiso 1 1 calc R U . . .
C16 C 0.2548(11) 0.7931(3) 0.2580(10) 0.028(2) Uani 1 1 d . . . . .
H16 H 0.157858 0.783468 0.233656 0.034 Uiso 1 1 calc R U . . .
C17 C 0.2843(11) 0.8341(3) 0.2551(10) 0.029(2) Uani 1 1 d . . . . .
H17 H 0.208869 0.853467 0.226794 0.035 Uiso 1 1 calc R U . . .
H17A H -0.022(16) 0.421(4) 0.559(14) 0.044 Uiso 1 1 d . U . . .
H17B H 0.015(7) 0.4322(8) 0.468(4) 0.044 Uiso 1 1 d D U . . .
H27B H 0.118(3) 0.591(4) 0.320(12) 0.044 Uiso 1 1 d D U . . .
H30B H 0.311(10) 0.523(4) 0.541(3) 0.044 Uiso 1 1 d D U . . .
H24B H 0.241(9) 0.4897(13) 0.078(8) 0.044 Uiso 1 1 d D U . . .
H26A H 1.141(3) 0.5285(15) 0.675(8) 0.044 Uiso 1 1 d D U . . .
H26B H 0.999(4) 0.5211(11) 0.692(9) 0.044 Uiso 1 1 d D U . . .
H25A H 0.213(11) 0.4014(12) 0.165(10) 0.044 Uiso 1 1 d D U . . .
C18 C 0.4271(10) 0.8474(3) 0.2943(9) 0.0249(18) Uani 1 1 d . . . . .
H18 H 0.447403 0.876144 0.293438 0.030 Uiso 1 1 calc R U . . .
C19 C 0.8709(10) 0.7021(3) 0.4402(9) 0.0199(18) Uani 1 1 d . . . . .
H19 H 0.956316 0.685765 0.458857 0.024 Uiso 1 1 calc R U . . .
C20 C 0.8815(10) 0.7450(3) 0.4483(10) 0.0219(19) Uani 1 1 d . . . . .
C21 C 1.0234(10) 0.7651(3) 0.4973(9) 0.0191(17) Uani 1 1 d . . . . .
C22 C 1.1515(11) 0.7427(3) 0.5308(10) 0.026(2) Uani 1 1 d . . . . .
H22 H 1.151270 0.713665 0.517412 0.032 Uiso 1 1 calc R U . . .
C23 C 1.2791(11) 0.7628(3) 0.5837(10) 0.026(2) Uani 1 1 d . . . . .
H23 H 1.367164 0.747796 0.607343 0.032 Uiso 1 1 calc R U . . .
C24 C 1.2759(10) 0.8049(3) 0.6012(10) 0.027(2) Uani 1 1 d . . . . .
H24 H 1.361196 0.819559 0.639100 0.032 Uiso 1 1 calc R U . . .
C25 C 1.1446(12) 0.8256(3) 0.5622(11) 0.029(2) Uani 1 1 d . . . . .
H25 H 1.143531 0.854860 0.571587 0.035 Uiso 1 1 calc R U . . .
C26 C 0.4352(12) 0.5583(3) -0.1935(12) 0.035(2) Uani 1 1 d . . . . .
C27 C 0.5976(11) 0.5502(3) -0.1748(11) 0.029(2) Uani 1 1 d . . . . .
H27 H 0.646841 0.564449 -0.093184 0.035 Uiso 1 1 calc R U . . .
C28 C 0.6575(14) 0.5676(3) -0.2913(12) 0.038(3) Uani 1 1 d . . . . .
H28A H 0.760259 0.560218 -0.282005 0.057 Uiso 1 1 calc R U . . .
H28B H 0.647343 0.597716 -0.293382 0.057 Uiso 1 1 calc R U . . .
H28C H 0.603335 0.555819 -0.372846 0.057 Uiso 1 1 calc R U . . .
C29 C 0.6135(17) 0.4918(3) -0.0225(12) 0.044(3) Uani 1 1 d . . . . .
H29A H 0.516465 0.499174 -0.005367 0.052 Uiso 1 1 calc R U . . .
H29B H 0.686474 0.507277 0.040344 0.052 Uiso 1 1 calc R U . . .
C30 C 0.6380(14) 0.4458(3) 0.0012(12) 0.037(3) Uani 1 1 d . . . . .
C31 C 0.7717(14) 0.4289(3) 0.0163(14) 0.043(3) Uani 1 1 d . . . . .
H31 H 0.852757 0.446018 0.011834 0.052 Uiso 1 1 calc R U . . .
C32 C 0.7921(13) 0.3867(3) 0.0384(13) 0.037(3) Uani 1 1 d . . . . .
H32 H 0.886942 0.375415 0.047382 0.045 Uiso 1 1 calc R U . . .
C33 C 0.5206(14) 0.4211(3) 0.0114(12) 0.039(3) Uani 1 1 d . . . . .
H33 H 0.426928 0.433079 0.003385 0.046 Uiso 1 1 calc R U . . .
C34 C 0.5391(13) 0.3787(3) 0.0334(12) 0.033(2) Uani 1 1 d . . . . .
H34 H 0.457799 0.361729 0.038863 0.040 Uiso 1 1 calc R U . . .
C35 C 0.6780(12) 0.3610(3) 0.0475(11) 0.028(2) Uani 1 1 d . . . . .
C36 C 0.6947(11) 0.3152(3) 0.0611(10) 0.024(2) Uani 1 1 d . . . . .
C37 C 0.8290(11) 0.2969(3) 0.1096(10) 0.0235(19) Uani 1 1 d . . . . .
H37 H 0.911489 0.313755 0.139005 0.028 Uiso 1 1 calc R U . . .
C38 C 0.8425(10) 0.2539(3) 0.1150(10) 0.0200(18) Uani 1 1 d . . . . .
C39 C 0.9835(10) 0.2339(3) 0.1675(9) 0.0222(19) Uani 1 1 d . . . . .
C40 C 1.1116(10) 0.2558(3) 0.1813(10) 0.026(2) Uani 1 1 d . . . . .
H40 H 1.111107 0.284040 0.156279 0.031 Uiso 1 1 calc R U . . .
C41 C 1.2424(11) 0.2359(4) 0.2324(10) 0.029(2) Uani 1 1 d . . . . .
H41 H 1.331881 0.250353 0.242564 0.035 Uiso 1 1 calc R U . . .
C42 C 1.2388(11) 0.1947(4) 0.2679(10) 0.029(2) Uani 1 1 d . . . . .
H42 H 1.325283 0.180449 0.305027 0.035 Uiso 1 1 calc R U . . .
C43 C 1.1061(11) 0.1748(3) 0.2479(11) 0.028(2) Uani 1 1 d . . . . .
H43 H 1.103997 0.146343 0.270602 0.034 Uiso 1 1 calc R U . . .
C44 C 0.5770(11) 0.2888(3) 0.0250(10) 0.025(2) Uani 1 1 d . . . . .
H44 H 0.483446 0.299984 -0.006284 0.030 Uiso 1 1 calc R U . . .
C45 C 0.5949(10) 0.2461(3) 0.0344(9) 0.0210(18) Uani 1 1 d . . . . .
C46 C 0.4700(10) 0.2182(3) -0.0043(9) 0.0216(18) Uani 1 1 d . . . . .
C47 C 0.3305(11) 0.2325(3) -0.0567(10) 0.026(2) Uani 1 1 d . . . . .
H47 H 0.313208 0.261357 -0.066707 0.032 Uiso 1 1 calc R U . . .
C48 C 0.2174(11) 0.2049(3) -0.0941(10) 0.028(2) Uani 1 1 d . . . . .
H48 H 0.122802 0.214678 -0.129778 0.033 Uiso 1 1 calc R U . . .
C49 C 0.2439(11) 0.1633(3) -0.0789(10) 0.026(2) Uani 1 1 d . . . . .
H49 H 0.168173 0.143630 -0.101333 0.031 Uiso 1 1 calc R U . . .
C50 C 0.3857(10) 0.1510(3) -0.0296(10) 0.0264(19) Uani 1 1 d . . . . .
H50 H 0.405462 0.122164 -0.022438 0.032 Uiso 1 1 calc R U . . .
H16B H 0.270(6) 0.4304(5) 0.752(5) 0.040 Uiso 1 1 d D U . . .
H29C H 0.142(7) 0.4264(8) 0.931(4) 0.040 Uiso 1 1 d D U . . .

loop_
_atom_site_aniso_label
_atom_site_aniso_U_11
_atom_site_aniso_U_22
_atom_site_aniso_U_33
_atom_site_aniso_U_23
_atom_site_aniso_U_13
_atom_site_aniso_U_12
Nd1 0.0182(2) 0.0183(2) 0.0254(3) -0.00014(19) 0.00664(18) -0.00071(19)
Nd2 0.0189(2) 0.0197(2) 0.0253(3) -0.0011(2) 0.00543(18) 0.00061(19)
Cl1 0.0340(13) 0.0430(14) 0.0402(15) -0.0069(11) 0.0057(11) 0.0087(11)
O1 0.117(11) 0.095(10) 0.097(10) 0.034(8) 0.034(9) -0.003(9)
O2 0.147(16) 0.105(11) 0.178(18) -0.018(12) 0.045(14) -0.021(11)
O3 0.151(16) 0.25(2) 0.080(9) 0.009(12) -0.011(11) -0.032(16)
O4 0.047(5) 0.078(6) 0.024(4) 0.005(4) 0.017(4) -0.005(4)
O5 0.041(4) 0.032(4) 0.038(4) 0.004(3) 0.016(4) 0.015(3)
O6 0.022(3) 0.053(5) 0.033(4) 0.012(3) 0.008(3) 0.001(3)
O7 0.045(5) 0.028(4) 0.037(4) 0.001(3) 0.012(4) -0.005(3)
O8 0.028(3) 0.052(5) 0.038(4) -0.004(4) 0.012(3) -0.008(4)
O9 0.054(5) 0.086(8) 0.025(4) -0.003(4) 0.026(4) -0.021(5)
O10 0.032(4) 0.033(4) 0.039(4) 0.001(3) 0.004(3) 0.003(3)
O11 0.035(4) 0.031(4) 0.030(4) -0.001(3) 0.006(3) -0.004(3)
O12 0.059(5) 0.049(5) 0.038(5) 0.004(4) 0.007(4) 0.008(5)
O13 0.024(3) 0.048(4) 0.022(3) -0.007(3) 0.002(3) 0.003(3)
O14 0.021(3) 0.029(3) 0.041(4) 0.000(3) 0.009(3) -0.002(3)
O15 0.031(4) 0.048(4) 0.029(4) -0.007(3) 0.017(3) 0.003(3)
O16 0.032 0.027 0.034 -0.004 0.010 -0.005
O17 0.024(3) 0.025(3) 0.038(4) 0.000(3) 0.010(3) 0.002(3)
O18 0.026(3) 0.027(3) 0.035(4) 0.002(3) 0.013(3) -0.008(3)
O19 0.037(4) 0.025(3) 0.030(4) -0.005(3) 0.009(3) -0.008(3)
O20 0.042(4) 0.030(4) 0.034(4) -0.003(3) 0.010(3) 0.005(3)
O21 0.033(4) 0.036(4) 0.058(5) 0.010(4) -0.006(4) -0.007(3)
O22 0.036(4) 0.023(3) 0.038(4) 0.000(3) 0.011(3) 0.012(3)
O23 0.036(5) 0.045(5) 0.094(8) -0.019(5) 0.010(5) 0.000(4)
O24 0.080 0.042 0.084 -0.004 0.015 -0.014
O25 0.095 0.135 0.061 0.051 0.035 0.040
O26 0.055 0.065 0.068 -0.008 0.003 -0.012
O27 0.066 0.031 0.033 -0.003 0.015 0.005
O28 0.050(6) 0.056(6) 0.074(7) 0.006(5) 0.016(5) -0.010(4)
O29 0.041(5) 0.057(5) 0.039(5) 0.003(4) 0.009(4) 0.006(4)
O30 0.048(5) 0.043(4) 0.039(4) 0.002(4) 0.013(4) 0.009(4)
N1 0.024(2) 0.025(2) 0.026(2) 0.0032(13) 0.0068(13) 0.0008(13)
N2 0.027(4) 0.041(5) 0.030(5) 0.005(4) 0.014(4) -0.007(3)
N3 0.038(5) 0.041(5) 0.027(5) -0.007(4) 0.014(4) -0.019(4)
N4 0.041(5) 0.034(5) 0.029(5) 0.005(4) 0.006(4) 0.010(4)
N5 0.024(4) 0.031(4) 0.030(5) 0.000(3) 0.007(3) 0.001(3)
N6 0.030(4) 0.025(4) 0.027(4) -0.001(3) 0.008(3) 0.001(3)
N7 0.026(4) 0.021(4) 0.027(4) -0.001(3) 0.010(3) 0.001(3)
N8 0.016(3) 0.020(4) 0.022(4) 0.000(3) 0.007(3) 0.001(3)
N9 0.024(4) 0.023(4) 0.030(4) 0.002(3) 0.006(3) -0.004(3)
N10 0.034(4) 0.023(4) 0.032(5) -0.003(3) 0.011(4) 0.001(3)
N11 0.027(4) 0.028(4) 0.023(4) 0.002(3) 0.008(3) -0.002(3)
N12 0.020(4) 0.022(4) 0.021(4) -0.003(3) 0.009(3) -0.001(3)
N13 0.025(4) 0.022(4) 0.023(4) 0.005(3) 0.011(3) 0.002(3)
C1 0.027(5) 0.021(4) 0.036(6) 0.001(4) 0.005(4) 0.001(4)
C2 0.024(4) 0.020(4) 0.040(6) 0.000(4) 0.008(4) -0.005(4)
C3 0.030(5) 0.022(5) 0.043(6) -0.001(4) 0.008(4) -0.004(4)
C4 0.035(5) 0.022(5) 0.029(5) 0.003(4) 0.012(4) -0.004(4)
C5 0.041(6) 0.019(4) 0.024(5) 0.003(4) 0.012(4) 0.001(4)
C6 0.030(5) 0.032(5) 0.036(6) 0.000(4) -0.001(4) -0.007(4)
C7 0.029(5) 0.026(5) 0.042(6) 0.008(4) 0.003(5) 0.001(4)
C8 0.026(5) 0.032(5) 0.035(6) -0.006(4) 0.007(4) -0.002(4)
C9 0.023(5) 0.026(5) 0.038(6) 0.000(4) 0.003(4) -0.005(4)
C10 0.029(5) 0.025(5) 0.020(4) -0.001(3) 0.011(4) -0.005(4)
C11 0.019(4) 0.027(5) 0.020(5) 0.001(3) 0.003(4) -0.001(3)
C12 0.019(4) 0.029(5) 0.020(4) -0.006(4) 0.007(4) -0.003(4)
C13 0.017(4) 0.027(5) 0.016(4) -0.004(3) 0.005(3) 0.001(3)
C14 0.019(4) 0.028(5) 0.018(4) -0.001(3) 0.007(4) 0.002(3)
C15 0.018(4) 0.024(5) 0.038(6) -0.010(4) 0.006(4) -0.002(4)
C16 0.017(4) 0.038(6) 0.030(5) 0.000(4) 0.006(4) 0.003(4)
C17 0.025(5) 0.036(5) 0.028(5) -0.001(4) 0.009(4) 0.009(4)
C18 0.020(4) 0.028(5) 0.028(5) 0.001(4) 0.008(3) 0.001(4)
C19 0.017(4) 0.022(4) 0.021(4) 0.002(3) 0.005(3) 0.004(3)
C20 0.021(4) 0.026(5) 0.021(5) -0.001(4) 0.010(4) 0.000(4)
C21 0.019(4) 0.021(4) 0.019(4) 0.002(3) 0.008(3) -0.001(3)
C22 0.028(5) 0.024(4) 0.027(5) 0.003(4) 0.007(4) -0.003(4)
C23 0.025(5) 0.028(5) 0.024(5) 0.002(4) 0.001(4) 0.005(4)
C24 0.016(4) 0.035(5) 0.030(5) 0.005(4) 0.007(4) -0.003(4)
C25 0.032(5) 0.018(4) 0.037(6) -0.001(4) 0.005(4) -0.003(4)
C26 0.032(5) 0.026(5) 0.048(7) -0.005(5) 0.015(5) -0.002(4)
C27 0.033(5) 0.020(4) 0.036(6) -0.002(4) 0.010(4) 0.006(4)
C28 0.053(7) 0.029(5) 0.036(6) 0.005(4) 0.021(5) 0.005(5)
C29 0.074(9) 0.025(5) 0.035(6) 0.003(4) 0.020(6) 0.009(5)
C30 0.057(7) 0.024(5) 0.034(6) -0.001(4) 0.022(5) 0.004(5)
C31 0.050(7) 0.027(5) 0.059(8) 0.001(5) 0.026(6) -0.007(5)
C32 0.038(6) 0.028(5) 0.049(7) -0.003(5) 0.016(5) 0.000(4)
C33 0.044(6) 0.034(6) 0.040(7) 0.002(5) 0.012(5) 0.008(5)
C34 0.036(6) 0.022(5) 0.044(6) 0.001(4) 0.017(5) 0.000(4)
C35 0.038(5) 0.022(5) 0.031(5) 0.004(4) 0.021(4) 0.003(4)
C36 0.028(5) 0.020(5) 0.028(5) 0.001(4) 0.012(4) -0.001(4)
C37 0.029(5) 0.019(4) 0.025(5) -0.001(4) 0.011(4) -0.003(4)
C38 0.015(4) 0.022(4) 0.025(5) -0.004(3) 0.008(4) -0.002(3)
C39 0.019(4) 0.030(5) 0.019(4) -0.003(4) 0.008(4) 0.004(4)
C40 0.021(5) 0.026(5) 0.033(5) -0.003(4) 0.010(4) -0.003(4)
C41 0.016(4) 0.044(6) 0.028(5) -0.007(4) 0.005(4) -0.002(4)
C42 0.020(4) 0.046(6) 0.021(5) -0.002(4) 0.005(4) 0.004(4)
C43 0.026(5) 0.024(5) 0.035(6) 0.002(4) 0.004(4) 0.003(4)
C44 0.024(5) 0.027(5) 0.025(5) 0.005(4) 0.009(4) 0.002(4)
C45 0.017(4) 0.030(5) 0.017(4) 0.000(3) 0.005(3) 0.001(3)
C46 0.024(4) 0.026(5) 0.018(4) 0.004(3) 0.012(4) 0.001(4)
C47 0.023(5) 0.029(5) 0.027(5) 0.002(4) 0.007(4) 0.005(4)
C48 0.027(5) 0.029(5) 0.029(5) 0.006(4) 0.008(4) 0.000(4)
C49 0.022(5) 0.032(5) 0.025(5) 0.003(4) 0.008(4) -0.007(4)
C50 0.025(4) 0.025(4) 0.030(5) 0.002(4) 0.007(4) -0.006(4)

loop_
_atom_type_symbol
_atom_type_description
_atom_type_scat_dispersion_real
_atom_type_scat_dispersion_imag
_atom_type_scat_source
C C 0.0181 0.0091 'International Tables Vol C Tables 4.2.6.8 and 6.1.1.4'
H H 0.0000 0.0000 'International Tables Vol C Tables 4.2.6.8 and 6.1.1.4'
N N 0.0311 0.0180 'International Tables Vol C Tables 4.2.6.8 and 6.1.1.4'
O O 0.0492 0.0322 'International Tables Vol C Tables 4.2.6.8 and 6.1.1.4'
Nd Nd -3.1807 10.9079 'International Tables Vol C Tables 4.2.6.8 and 6.1.1.4'
Cl Cl 0.3639 0.7018 'International Tables Vol C Tables 4.2.6.8 and 6.1.1.4'

loop_
_geom_angle_atom_site_label_1
_geom_angle_atom_site_label_2
_geom_angle_atom_site_label_3
_geom_angle
_geom_angle_site_symmetry_1
_geom_angle_site_symmetry_3
O18 Nd1 O16 69.9(2) . .
O18 Nd1 O17 78.7(2) . .
O16 Nd1 O17 77.0(2) . .
O18 Nd1 O6 132.2(3) . .
O16 Nd1 O6 69.4(3) . .
O17 Nd1 O6 68.8(2) . .
O18 Nd1 N7 80.9(2) . 2_646
O16 Nd1 N7 82.7(3) . 2_646
O17 Nd1 N7 155.0(2) . 2_646
O6 Nd1 N7 117.1(2) . 2_646
O18 Nd1 O8 68.5(3) . .
O16 Nd1 O8 131.2(3) . .
O17 Nd1 O8 70.9(3) . .
O6 Nd1 O8 126.8(2) . .
N7 Nd1 O8 114.2(3) 2_646 .
O18 Nd1 O5 132.1(3) . .
O16 Nd1 O5 70.3(3) . .
O17 Nd1 O5 116.4(2) . .
O6 Nd1 O5 49.3(2) . .
N7 Nd1 O5 68.7(3) 2_646 .
O8 Nd1 O5 157.9(3) . .
O18 Nd1 O7 67.0(2) . .
O16 Nd1 O7 129.6(2) . .
O17 Nd1 O7 117.4(3) . .
O6 Nd1 O7 160.1(2) . .
N7 Nd1 O7 66.1(3) 2_646 .
O8 Nd1 O7 48.7(3) . .
O5 Nd1 O7 125.6(2) . .
O18 Nd1 N9 137.5(3) . 2_646
O16 Nd1 N9 139.2(3) . 2_646
O17 Nd1 N9 80.6(3) . 2_646
O6 Nd1 N9 70.8(3) . 2_646
N7 Nd1 N9 124.3(3) 2_646 2_646
O8 Nd1 N9 69.7(3) . 2_646
O5 Nd1 N9 90.4(3) . 2_646
O7 Nd1 N9 91.0(3) . 2_646
O18 Nd1 N8 129.0(2) . 2_646
O16 Nd1 N8 132.5(2) . 2_646
O17 Nd1 N8 142.1(2) . 2_646
O6 Nd1 N8 97.1(2) . 2_646
N7 Nd1 N8 62.8(2) 2_646 2_646
O8 Nd1 N8 94.0(3) . 2_646
O5 Nd1 N8 67.3(2) . 2_646
O7 Nd1 N8 66.1(2) . 2_646
N9 Nd1 N8 61.5(2) 2_646 2_646
O18 Nd1 N2 138.0(2) . .
O16 Nd1 N2 68.1(3) . .
O17 Nd1 N2 93.0(3) . .
O6 Nd1 N2 24.9(2) . .
N7 Nd1 N2 92.8(3) 2_646 .
O8 Nd1 N2 147.0(2) . .
O5 Nd1 N2 24.4(2) . .
O7 Nd1 N2 146.4(2) . .
N9 Nd1 N2 79.6(3) 2_646 .
N8 Nd1 N2 81.2(2) 2_646 .
O18 Nd1 N3 61.2(2) . .
O16 Nd1 N3 131.1(2) . .
O17 Nd1 N3 93.2(3) . .
O6 Nd1 N3 150.3(2) . .
N7 Nd1 N3 89.3(3) 2_646 .
O8 Nd1 N3 24.9(3) . .
O5 Nd1 N3 148.3(2) . .
O7 Nd1 N3 24.4(3) . .
N9 Nd1 N3 83.4(3) 2_646 .
N8 Nd1 N3 82.7(2) 2_646 .
N2 Nd1 N3 160.7(2) . .
O22 Nd2 O21 84.2(3) . .
O22 Nd2 O20 67.9(3) . .
O21 Nd2 O20 74.6(3) . .
O22 Nd2 O13 140.6(3) . .
O21 Nd2 O13 72.7(3) . .
O20 Nd2 O13 75.3(3) . .
O22 Nd2 N13 80.3(3) . 2_655
O21 Nd2 N13 158.3(3) . 2_655
O20 Nd2 N13 85.4(3) . 2_655
O13 Nd2 N13 111.0(2) . 2_655
O22 Nd2 O11 70.7(2) . .
O21 Nd2 O11 120.8(3) . .
O20 Nd2 O11 133.7(3) . .
O13 Nd2 O11 148.7(3) . .
N13 Nd2 O11 67.8(2) 2_655 .
O22 Nd2 N12 135.1(2) . 2_655
O21 Nd2 N12 137.0(3) . 2_655
O20 Nd2 N12 129.2(2) . 2_655
O13 Nd2 N12 79.9(2) . 2_655
N13 Nd2 N12 63.3(2) 2_655 2_655
O11 Nd2 N12 71.7(2) . 2_655
O22 Nd2 O10 69.8(2) . .
O21 Nd2 O10 72.6(3) . .
O20 Nd2 O10 128.2(2) . .
O13 Nd2 O10 128.7(2) . .
N13 Nd2 O10 115.3(3) 2_655 .
O11 Nd2 O10 48.7(2) . .
N12 Nd2 O10 101.9(2) 2_655 .
O22 Nd2 N11 139.4(3) . 2_655
O21 Nd2 N11 76.9(3) . 2_655
O20 Nd2 N11 137.1(3) . 2_655
O13 Nd2 N11 65.8(2) . 2_655
N13 Nd2 N11 124.5(3) 2_655 2_655
O11 Nd2 N11 88.7(3) . 2_655
N12 Nd2 N11 61.7(3) 2_655 2_655
O10 Nd2 N11 70.4(2) . 2_655
O22 Nd2 O14 119.9(2) . .
O21 Nd2 O14 112.5(3) . .
O20 Nd2 O14 62.9(2) . .
O13 Nd2 O14 48.2(2) . .
N13 Nd2 O14 63.8(2) 2_655 .
O11 Nd2 O14 126.6(2) . .
N12 Nd2 O14 67.5(2) 2_655 .
O10 Nd2 O14 168.8(2) . .
N11 Nd2 O14 100.5(2) 2_655 .
N2 O5 Nd1 96.1(6) . .
N2 O6 Nd1 97.4(6) . .
N3 O7 Nd1 95.1(6) . .
N3 O8 Nd1 96.5(6) . .
N4 O10 Nd2 94.8(6) . .
N4 O11 Nd2 98.1(6) . .
N5 O13 Nd2 101.8(6) . .
N5 O14 Nd2 93.1(6) . .
Nd1 O16 H16A 107(8) . .
Nd1 O16 H16B 137(4) . .
H16A O16 H16B 67(8) . .
Nd1 O17 H17A 125(9) . .
Nd1 O17 H17B 148(4) . .
H17A O17 H17B 79(9) . .
C1 O18 Nd1 145.2(7) . .
Nd2 O20 H20A 110.1 . .
Nd2 O20 H20B 110.0 . .
H20A O20 H20B 108.7 . .
Nd2 O21 H21B 111.3 . .
Nd2 O21 H21A 111.1 . .
H21B O21 H21A 107.7 . .
C26 O22 Nd2 162.5(7) . .
H26A O26 H26B 109.0(3) . .
H27A O27 H27B 112(10) . .
H28E O28 H28D 112(10) . .
H29D O29 H29C 94(10) . .
H30A O30 H30B 100(10) . .
O2 N1 O1 126.5(9) . .
O2 N1 O3 118.2(9) . .
O1 N1 O3 114.5(8) . .
O4 N2 O5 121.6(10) . .
O4 N2 O6 121.1(9) . .
O5 N2 O6 117.3(9) . .
O4 N2 Nd1 178.6(8) . .
O5 N2 Nd1 59.5(5) . .
O6 N2 Nd1 57.7(5) . .
O7 N3 O9 122.4(11) . .
O7 N3 O8 116.5(9) . .
O9 N3 O8 121.0(11) . .
O7 N3 Nd1 60.5(5) . .
O9 N3 Nd1 166.8(7) . .
O8 N3 Nd1 58.6(5) . .
O12 N4 O11 121.1(10) . .
O12 N4 O10 121.6(10) . .
O11 N4 O10 117.3(9) . .
O15 N5 O14 121.9(9) . .
O15 N5 O13 121.3(8) . .
O14 N5 O13 116.8(9) . .
C4 N6 C2 115.6(8) . .
C4 N6 H6A 108.4 . .
C2 N6 H6A 108.4 . .
C4 N6 H6B 108.4 . .
C2 N6 H6B 108.4 . .
H6A N6 H6B 107.4 . .
C14 N7 C18 118.8(8) . .
C14 N7 Nd1 123.0(6) . 2_656
C18 N7 Nd1 117.9(6) . 2_656
C20 N8 C13 118.1(8) . .
C20 N8 Nd1 121.6(6) . 2_656
C13 N8 Nd1 120.3(6) . 2_656
C25 N9 C21 117.9(8) . .
C25 N9 Nd1 119.3(7) . 2_656
C21 N9 Nd1 122.5(6) . 2_656
C27 N10 C29 110.1(8) . .
C27 N10 H10A 109.6 . .
C29 N10 H10A 109.6 . .
C27 N10 H10B 109.6 . .
C29 N10 H10B 109.6 . .
H10A N10 H10B 108.2 . .
C43 N11 C39 117.9(9) . .
C43 N11 Nd2 119.7(6) . 2_645
C39 N11 Nd2 119.6(6) . 2_645
C38 N12 C45 118.7(9) . .
C38 N12 Nd2 122.1(6) . 2_645
C45 N12 Nd2 119.1(6) . 2_645
C46 N13 C50 118.2(9) . .
C46 N13 Nd2 122.7(6) . 2_645
C50 N13 Nd2 119.1(6) . 2_645
O19 C1 O18 125.9(10) . .
O19 C1 C2 119.8(9) . .
O18 C1 C2 114.3(9) . .
N6 C2 C3 112.0(8) . .
N6 C2 C1 107.3(8) . .
C3 C2 C1 110.4(8) . .
N6 C2 H2 109.0 . .
C3 C2 H2 109.0 . .
C1 C2 H2 109.0 . .
C2 C3 H3A 109.5 . .
C2 C3 H3B 109.5 . .
H3A C3 H3B 109.5 . .
C2 C3 H3C 109.5 . .
H3A C3 H3C 109.5 . .
H3B C3 H3C 109.5 . .
N6 C4 C5 110.8(8) . .
N6 C4 H4A 109.5 . .
C5 C4 H4A 109.5 . .
N6 C4 H4B 109.5 . .
C5 C4 H4B 109.5 . .
H4A C4 H4B 108.1 . .
C6 C5 C8 118.6(10) . .
C6 C5 C4 119.4(10) . .
C8 C5 C4 122.0(10) . .
C5 C6 C7 121.5(10) . .
C5 C6 H6 119.2 . .
C7 C6 H6 119.2 . .
C6 C7 C10 120.4(10) . .
C6 C7 H7 119.8 . .
C10 C7 H7 119.8 . .
C9 C8 C5 120.5(10) . .
C9 C8 H8 119.7 . .
C5 C8 H8 119.7 . .
C8 C9 C10 122.0(10) . .
C8 C9 H9 119.0 . .
C10 C9 H9 119.0 . .
C9 C10 C7 116.9(9) . .
C9 C10 C11 122.7(9) . .
C7 C10 C11 120.3(9) . .
C19 C11 C12 116.2(9) . .
C19 C11 C10 121.4(9) . .
C12 C11 C10 122.3(9) . .
C13 C12 C11 120.3(9) . .
C13 C12 H12 119.9 . .
C11 C12 H12 119.9 . .
N8 C13 C12 122.6(9) . .
N8 C13 C14 115.9(8) . .
C12 C13 C14 121.5(8) . .
N7 C14 C15 121.7(9) . .
N7 C14 C13 117.5(8) . .
C15 C14 C13 120.8(9) . .
C16 C15 C14 118.8(9) . .
C16 C15 H15 120.6 . .
C14 C15 H15 120.6 . .
C17 C16 C15 119.5(9) . .
C17 C16 H16 120.2 . .
C15 C16 H16 120.2 . .
C16 C17 C18 119.0(10) . .
C16 C17 H17 120.5 . .
C18 C17 H17 120.5 . .
N7 C18 C17 122.2(10) . .
N7 C18 H18 118.9 . .
C17 C18 H18 118.9 . .
C20 C19 C11 120.6(9) . .
C20 C19 H19 119.7 . .
C11 C19 H19 119.7 . .
N8 C20 C19 121.9(9) . .
N8 C20 C21 117.7(8) . .
C19 C20 C21 120.4(8) . .
N9 C21 C22 121.5(9) . .
N9 C21 C20 116.0(8) . .
C22 C21 C20 122.4(8) . .
C23 C22 C21 120.0(9) . .
C23 C22 H22 120.0 . .
C21 C22 H22 120.0 . .
C24 C23 C22 118.6(9) . .
C24 C23 H23 120.7 . .
C22 C23 H23 120.7 . .
C23 C24 C25 118.5(9) . .
C23 C24 H24 120.7 . .
C25 C24 H24 120.7 . .
N9 C25 C24 123.4(9) . .
N9 C25 H25 118.3 . .
C24 C25 H25 118.3 . .
O22 C26 O23 126.2(10) . .
O22 C26 C27 117.4(9) . .
O23 C26 C27 115.9(9) . .
N10 C27 C26 108.8(8) . .
N10 C27 C28 111.8(8) . .
C26 C27 C28 110.0(9) . .
N10 C27 H27 108.7 . .
C26 C27 H27 108.7 . .
C28 C27 H27 108.7 . .
C27 C28 H28A 109.5 . .
C27 C28 H28B 109.5 . .
H28A C28 H28B 109.5 . .
C27 C28 H28C 109.5 . .
H28A C28 H28C 109.5 . .
H28B C28 H28C 109.5 . .
N10 C29 C30 113.3(9) . .
N10 C29 H29A 108.9 . .
C30 C29 H29A 108.9 . .
N10 C29 H29B 108.9 . .
C30 C29 H29B 108.9 . .
H29A C29 H29B 107.7 . .
C31 C30 C33 119.7(10) . .
C31 C30 C29 121.6(12) . .
C33 C30 C29 118.7(11) . .
C30 C31 C32 120.9(11) . .
C30 C31 H31 119.6 . .
C32 C31 H31 119.6 . .
C35 C32 C31 121.3(11) . .
C35 C32 H32 119.4 . .
C31 C32 H32 119.4 . .
C30 C33 C34 120.2(11) . .
C30 C33 H33 119.9 . .
C34 C33 H33 119.9 . .
C33 C34 C35 120.0(11) . .
C33 C34 H34 120.0 . .
C35 C34 H34 120.0 . .
C32 C35 C34 117.9(9) . .
C32 C35 C36 122.5(9) . .
C34 C35 C36 119.5(9) . .
C44 C36 C37 117.0(9) . .
C44 C36 C35 121.3(9) . .
C37 C36 C35 121.7(9) . .
C38 C37 C36 120.3(9) . .
C38 C37 H37 119.8 . .
C36 C37 H37 119.8 . .
N12 C38 C37 121.9(9) . .
N12 C38 C39 116.9(8) . .
C37 C38 C39 121.1(8) . .
N11 C39 C40 122.2(9) . .
N11 C39 C38 116.7(8) . .
C40 C39 C38 121.1(9) . .
C39 C40 C41 119.3(10) . .
C39 C40 H40 120.3 . .
C41 C40 H40 120.3 . .
C42 C41 C40 118.7(9) . .
C42 C41 H41 120.7 . .
C40 C41 H41 120.7 . .
C43 C42 C41 118.3(9) . .
C43 C42 H42 120.8 . .
C41 C42 H42 120.8 . .
N11 C43 C42 123.5(9) . .
N11 C43 H43 118.2 . .
C42 C43 H43 118.2 . .
C45 C44 C36 120.7(9) . .
C45 C44 H44 119.6 . .
C36 C44 H44 119.6 . .
N12 C45 C44 121.3(9) . .
N12 C45 C46 118.1(9) . .
C44 C45 C46 120.6(8) . .
N13 C46 C47 120.5(9) . .
N13 C46 C45 116.7(8) . .
C47 C46 C45 122.8(9) . .
C48 C47 C46 120.5(10) . .
C48 C47 H47 119.7 . .
C46 C47 H47 119.7 . .
C49 C48 C47 119.1(10) . .
C49 C48 H48 120.5 . .
C47 C48 H48 120.5 . .
C48 C49 C50 117.6(9) . .
C48 C49 H49 121.2 . .
C50 C49 H49 121.2 . .
N13 C50 C49 124.0(10) . .
N13 C50 H50 118.0 . .
C49 C50 H50 118.0 . .

loop_
_geom_bond_atom_site_label_1
_geom_bond_atom_site_label_2
_geom_bond_distance
_geom_bond_site_symmetry_2
Nd1 O18 2.438(6) .
Nd1 O16 2.459(7) .
Nd1 O17 2.525(7) .
Nd1 O6 2.553(7) .
Nd1 N7 2.558(8) 2_646
Nd1 O8 2.577(8) .
Nd1 O5 2.596(8) .
Nd1 O7 2.621(8) .
Nd1 N9 2.636(8) 2_646
Nd1 N8 2.647(8) 2_646
Nd1 N2 2.994(9) .
Nd1 N3 3.001(9) .
Nd2 O22 2.423(7) .
Nd2 O21 2.461(8) .
Nd2 O20 2.499(8) .
Nd2 O13 2.538(7) .
Nd2 N13 2.565(8) 2_655
Nd2 O11 2.574(8) .
Nd2 N12 2.621(8) 2_655
Nd2 O10 2.637(8) .
Nd2 N11 2.658(8) 2_655
Nd2 O14 2.718(8) .
O1 N1 1.219(12) .
O2 N1 1.173(13) .
O3 N1 1.273(13) .
O4 N2 1.242(12) .
O5 N2 1.243(12) .
O6 N2 1.271(12) .
O7 N3 1.247(13) .
O8 N3 1.274(13) .
O9 N3 1.249(12) .
O10 N4 1.263(13) .
O11 N4 1.253(12) .
O12 N4 1.234(13) .
O13 N5 1.265(11) .
O14 N5 1.262(11) .
O15 N5 1.250(12) .
O16 H16A 1.03(14) .
O16 H16B 0.8600(15) .
O17 H17A 0.91(15) .
O17 H17B 0.8600(15) .
O18 C1 1.270(12) .
O19 C1 1.255(13) .
O20 H20A 0.8647 .
O20 H20B 0.8637 .
O21 H21B 0.8878 .
O21 H21A 0.8877 .
O22 C26 1.246(12) .
O23 C26 1.270(14) .
O24 H24B 0.8600(15) .
O25 H25A 0.8600(15) .
O26 H26A 0.8601(16) .
O26 H26B 0.8600(16) .
O27 H27A 0.8600(15) .
O27 H27B 0.8600(16) .
O28 H28E 0.90(10) .
O28 H28D 0.79(6) .
O29 H29D 0.8600(16) .
O29 H29C 0.8600(15) .
O30 H30A 0.8600(16) .
O30 H30B 0.8600(16) .
N6 C4 1.488(13) .
N6 C2 1.499(12) .
N6 H6A 0.9100 .
N6 H6B 0.9100 .
N7 C14 1.337(12) .
N7 C18 1.345(13) .
N8 C20 1.345(12) .
N8 C13 1.354(12) .
N9 C25 1.336(13) .
N9 C21 1.350(12) .
N10 C27 1.491(12) .
N10 C29 1.500(15) .
N10 H10A 0.9100 .
N10 H10B 0.9100 .
N11 C43 1.344(13) .
N11 C39 1.349(13) .
N12 C38 1.344(12) .
N12 C45 1.367(12) .
N13 C46 1.345(12) .
N13 C50 1.348(13) .
C1 C2 1.542(15) .
C2 C3 1.522(14) .
C2 H2 1.0000 .
C3 H3A 0.9800 .
C3 H3B 0.9800 .
C3 H3C 0.9800 .
C4 C5 1.508(13) .
C4 H4A 0.9900 .
C4 H4B 0.9900 .
C5 C6 1.381(16) .
C5 C8 1.382(16) .
C6 C7 1.385(15) .
C6 H6 0.9500 .
C7 C10 1.415(15) .
C7 H7 0.9500 .
C8 C9 1.382(15) .
C8 H8 0.9500 .
C9 C10 1.392(15) .
C9 H9 0.9500 .
C10 C11 1.483(15) .
C11 C19 1.400(13) .
C11 C12 1.406(14) .
C12 C13 1.374(14) .
C12 H12 0.9500 .
C13 C14 1.504(13) .
C14 C15 1.395(13) .
C15 C16 1.391(14) .
C15 H15 0.9500 .
C16 C17 1.357(15) .
C16 H16 0.9500 .
C17 C18 1.393(14) .
C17 H17 0.9500 .
C18 H18 0.9500 .
C19 C20 1.391(13) .
C19 H19 0.9500 .
C20 C21 1.484(13) .
C21 C22 1.391(14) .
C22 C23 1.383(14) .
C22 H22 0.9500 .
C23 C24 1.375(15) .
C23 H23 0.9500 .
C24 C25 1.395(14) .
C24 H24 0.9500 .
C25 H25 0.9500 .
C26 C27 1.523(14) .
C27 C28 1.535(15) .
C27 H27 1.0000 .
C28 H28A 0.9800 .
C28 H28B 0.9800 .
C28 H28C 0.9800 .
C29 C30 1.518(15) .
C29 H29A 0.9900 .
C29 H29B 0.9900 .
C30 C31 1.351(18) .
C30 C33 1.380(17) .
C31 C32 1.391(15) .
C31 H31 0.9500 .
C32 C35 1.372(15) .
C32 H32 0.9500 .
C33 C34 1.398(15) .
C33 H33 0.9500 .
C34 C35 1.406(15) .
C34 H34 0.9500 .
C35 C36 1.494(14) .
C36 C44 1.392(14) .
C36 C37 1.399(14) .
C37 C38 1.395(13) .
C37 H37 0.9500 .
C38 C39 1.482(13) .
C39 C40 1.379(13) .
C40 C41 1.400(14) .
C40 H40 0.9500 .
C41 C42 1.384(16) .
C41 H41 0.9500 .
C42 C43 1.383(14) .
C42 H42 0.9500 .
C43 H43 0.9500 .
C44 C45 1.391(14) .
C44 H44 0.9500 .
C45 C46 1.475(13) .
C46 C47 1.400(14) .
C47 C48 1.385(15) .
C47 H47 0.9500 .
C48 C49 1.372(15) .
C48 H48 0.9500 .
C49 C50 1.393(14) .
C49 H49 0.9500 .
C50 H50 0.9500 .

loop_
_geom_hbond_atom_site_label_D
_geom_hbond_atom_site_label_H
_geom_hbond_atom_site_label_A
_geom_hbond_distance_DH
_geom_hbond_distance_HA
_geom_hbond_distance_DA
_geom_hbond_angle_DHA
_geom_hbond_site_symmetry_A
_geom_hbond_publ_flag
N6 H6B Cl1 0.91 2.29 3.171(9) 161.8 . yes
N6 H6A O30 0.91 1.98 2.829(12) 155.1 . yes
N10 H10B O19 0.91 2.13 3.005(11) 159.7 1_554 yes
N10 H10A Cl1 0.91 2.44 3.235(9) 146.2 1_554 yes
O16 H16A O19 1.03(14) 1.68(14) 2.685(10) 167(13) . yes
O16 H16B O29 0.8600(15) 2.14(4) 2.720(12) 125(4) . yes
O17 H17B O28 0.8600(15) 2.10(4) 2.816(13) 140(5) . yes
O17 H17A Cl1 0.91(15) 2.35(15) 3.244(8) 168(12) 1_455 yes
O29 H29D Cl1 0.8600(16) 2.42(9) 3.162(9) 145(13) 1_455 yes
O20 H20A O24 0.86 1.90 2.726(12) 158.1 . yes
O20 H20B O27 0.86 2.02 2.835(11) 156.9 . yes
O21 H21B O3 0.89 2.15 2.85(2) 135.7 . yes
O21 H21A O26 0.89 1.72 2.598(15) 168.9 1_454 yes
O25 H25A O9 0.8600(15) 2.10(3) 2.941(19) 167(11) . yes
O26 H26B Cl1 0.8600(16) 2.285(18) 3.136(11) 170(7) . yes
O26 H26A O23 0.8601(16) 1.99(4) 2.699(15) 139(5) 1_656 yes
O27 H27B O2 0.8600(16) 2.11(11) 2.59(2) 115(10) . yes
O27 H27A O12 0.8600(15) 2.000(19) 2.852(13) 170(8) 1_556 yes
O29 H29C O25 0.8600(15) 2.11(4) 2.677(14) 123(4) 1_556 yes
O30 H30B O23 0.8600(16) 2.09(4) 2.902(14) 157(9) 1_556 yes
O28 H28D O25 0.79(6) 2.04(5) 2.82(2) 169(5) . yes
O28 H28E O30 0.90(10) 1.95(10) 2.839(14) 172(8) . yes
O30 H30A O27 0.8600(16) 2.02(7) 2.787(12) 148(12) . yes

loop_
_geom_torsion_atom_site_label_1
_geom_torsion_atom_site_label_2
_geom_torsion_atom_site_label_3
_geom_torsion_atom_site_label_4
_geom_torsion
_geom_torsion_site_symmetry_1
_geom_torsion_site_symmetry_2
_geom_torsion_site_symmetry_3
_geom_torsion_site_symmetry_4
Nd1 O5 N2 O4 -179.0(9) . . . .
Nd1 O5 N2 O6 -1.6(10) . . . .
Nd1 O6 N2 O4 179.0(9) . . . .
Nd1 O6 N2 O5 1.6(10) . . . .
Nd1 O7 N3 O9 164.9(9) . . . .
Nd1 O7 N3 O8 -17.5(9) . . . .
Nd1 O8 N3 O7 17.9(9) . . . .
Nd1 O8 N3 O9 -164.5(9) . . . .
Nd2 O11 N4 O12 -169.4(9) . . . .
Nd2 O11 N4 O10 10.3(9) . . . .
Nd2 O10 N4 O12 169.7(9) . . . .
Nd2 O10 N4 O11 -10.0(9) . . . .
Nd2 O14 N5 O15 -176.6(8) . . . .
Nd2 O14 N5 O13 2.9(8) . . . .
Nd2 O13 N5 O15 176.4(8) . . . .
Nd2 O13 N5 O14 -3.1(9) . . . .
Nd1 O18 C1 O19 -5.2(18) . . . .
Nd1 O18 C1 C2 173.3(7) . . . .
C4 N6 C2 C3 56.3(12) . . . .
C4 N6 C2 C1 177.7(8) . . . .
O19 C1 C2 N6 -9.0(12) . . . .
O18 C1 C2 N6 172.4(8) . . . .
O19 C1 C2 C3 113.4(10) . . . .
O18 C1 C2 C3 -65.2(11) . . . .
C2 N6 C4 C5 156.8(9) . . . .
N6 C4 C5 C6 -76.4(12) . . . .
N6 C4 C5 C8 103.0(12) . . . .
C8 C5 C6 C7 0.1(17) . . . .
C4 C5 C6 C7 179.6(10) . . . .
C5 C6 C7 C10 0.4(18) . . . .
C6 C5 C8 C9 -1.0(17) . . . .
C4 C5 C8 C9 179.5(10) . . . .
C5 C8 C9 C10 1.4(17) . . . .
C8 C9 C10 C7 -0.8(16) . . . .
C8 C9 C10 C11 -177.2(10) . . . .
C6 C7 C10 C9 -0.1(16) . . . .
C6 C7 C10 C11 176.4(10) . . . .
C9 C10 C11 C19 11.3(15) . . . .
C7 C10 C11 C19 -165.0(9) . . . .
C9 C10 C11 C12 -170.7(10) . . . .
C7 C10 C11 C12 13.0(15) . . . .
C19 C11 C12 C13 1.5(13) . . . .
C10 C11 C12 C13 -176.5(9) . . . .
C20 N8 C13 C12 3.5(13) . . . .
Nd1 N8 C13 C12 -178.2(7) 2_656 . . .
C20 N8 C13 C14 -176.6(8) . . . .
Nd1 N8 C13 C14 1.7(11) 2_656 . . .
C11 C12 C13 N8 -4.5(15) . . . .
C11 C12 C13 C14 175.6(9) . . . .
C18 N7 C14 C15 1.2(14) . . . .
Nd1 N7 C14 C15 173.8(7) 2_656 . . .
C18 N7 C14 C13 178.7(8) . . . .
Nd1 N7 C14 C13 -8.8(12) 2_656 . . .
N8 C13 C14 N7 4.3(13) . . . .
C12 C13 C14 N7 -175.7(9) . . . .
N8 C13 C14 C15 -178.2(9) . . . .
C12 C13 C14 C15 1.7(14) . . . .
N7 C14 C15 C16 -1.9(16) . . . .
C13 C14 C15 C16 -179.3(9) . . . .
C14 C15 C16 C17 2.0(16) . . . .
C15 C16 C17 C18 -1.5(16) . . . .
C14 N7 C18 C17 -0.7(15) . . . .
Nd1 N7 C18 C17 -173.6(7) 2_656 . . .
C16 C17 C18 N7 0.9(16) . . . .
C12 C11 C19 C20 2.2(14) . . . .
C10 C11 C19 C20 -179.8(9) . . . .
C13 N8 C20 C19 0.4(13) . . . .
Nd1 N8 C20 C19 -177.9(7) 2_656 . . .
C13 N8 C20 C21 -177.3(8) . . . .
Nd1 N8 C20 C21 4.4(11) 2_656 . . .
C11 C19 C20 N8 -3.2(15) . . . .
C11 C19 C20 C21 174.4(9) . . . .
C25 N9 C21 C22 -0.7(14) . . . .
Nd1 N9 C21 C22 172.6(7) 2_656 . . .
C25 N9 C21 C20 176.9(9) . . . .
Nd1 N9 C21 C20 -9.8(11) 2_656 . . .
N8 C20 C21 N9 3.4(13) . . . .
C19 C20 C21 N9 -174.3(9) . . . .
N8 C20 C21 C22 -179.0(9) . . . .
C19 C20 C21 C22 3.3(15) . . . .
N9 C21 C22 C23 1.5(15) . . . .
C20 C21 C22 C23 -176.0(9) . . . .
C21 C22 C23 C24 -0.3(15) . . . .
C22 C23 C24 C25 -1.4(15) . . . .
C21 N9 C25 C24 -1.1(16) . . . .
Nd1 N9 C25 C24 -174.7(8) 2_656 . . .
C23 C24 C25 N9 2.2(17) . . . .
Nd2 O22 C26 O23 21(4) . . . .
Nd2 O22 C26 C27 -166.3(19) . . . .
C29 N10 C27 C26 -78.4(11) . . . .
C29 N10 C27 C28 159.9(10) . . . .
O22 C26 C27 N10 152.1(10) . . . .
O23 C26 C27 N10 -34.4(14) . . . .
O22 C26 C27 C28 -85.1(13) . . . .
O23 C26 C27 C28 88.4(13) . . . .
C27 N10 C29 C30 179.8(10) . . . .
N10 C29 C30 C31 74.9(16) . . . .
N10 C29 C30 C33 -107.1(13) . . . .
C33 C30 C31 C32 2(2) . . . .
C29 C30 C31 C32 179.8(12) . . . .
C30 C31 C32 C35 -1(2) . . . .
C31 C30 C33 C34 -1.9(19) . . . .
C29 C30 C33 C34 -179.9(11) . . . .
C30 C33 C34 C35 1.1(19) . . . .
C31 C32 C35 C34 0.2(18) . . . .
C31 C32 C35 C36 175.3(12) . . . .
C33 C34 C35 C32 -0.2(18) . . . .
C33 C34 C35 C36 -175.5(11) . . . .
C32 C35 C36 C44 -157.2(11) . . . .
C34 C35 C36 C44 17.8(15) . . . .
C32 C35 C36 C37 22.4(16) . . . .
C34 C35 C36 C37 -162.6(11) . . . .
C44 C36 C37 C38 2.8(15) . . . .
C35 C36 C37 C38 -176.8(9) . . . .
C45 N12 C38 C37 3.1(14) . . . .
Nd2 N12 C38 C37 -178.8(7) 2_645 . . .
C45 N12 C38 C39 178.9(8) . . . .
Nd2 N12 C38 C39 -2.9(11) 2_645 . . .
C36 C37 C38 N12 -3.6(15) . . . .
C36 C37 C38 C39 -179.3(9) . . . .
C43 N11 C39 C40 2.5(14) . . . .
Nd2 N11 C39 C40 -158.8(7) 2_645 . . .
C43 N11 C39 C38 -178.9(9) . . . .
Nd2 N11 C39 C38 19.8(11) 2_645 . . .
N12 C38 C39 N11 -11.3(13) . . . .
C37 C38 C39 N11 164.6(9) . . . .
N12 C38 C39 C40 167.4(9) . . . .
C37 C38 C39 C40 -16.7(15) . . . .
N11 C39 C40 C41 -2.0(15) . . . .
C38 C39 C40 C41 179.4(9) . . . .
C39 C40 C41 C42 -0.1(15) . . . .
C40 C41 C42 C43 1.7(15) . . . .
C39 N11 C43 C42 -0.8(15) . . . .
Nd2 N11 C43 C42 160.5(8) 2_645 . . .
C41 C42 C43 N11 -1.3(16) . . . .
C37 C36 C44 C45 -1.6(15) . . . .
C35 C36 C44 C45 178.0(9) . . . .
C38 N12 C45 C44 -1.8(13) . . . .
Nd2 N12 C45 C44 179.9(7) 2_645 . . .
C38 N12 C45 C46 179.1(9) . . . .
Nd2 N12 C45 C46 0.9(11) 2_645 . . .
C36 C44 C45 N12 1.2(15) . . . .
C36 C44 C45 C46 -179.8(9) . . . .
C50 N13 C46 C47 -0.2(14) . . . .
Nd2 N13 C46 C47 177.6(7) 2_645 . . .
C50 N13 C46 C45 -178.0(9) . . . .
Nd2 N13 C46 C45 -0.2(11) 2_645 . . .
N12 C45 C46 N13 -0.5(13) . . . .
C44 C45 C46 N13 -179.5(9) . . . .
N12 C45 C46 C47 -178.2(9) . . . .
C44 C45 C46 C47 2.8(15) . . . .
N13 C46 C47 C48 1.0(15) . . . .
C45 C46 C47 C48 178.6(9) . . . .
C46 C47 C48 C49 0.1(15) . . . .
C47 C48 C49 C50 -1.8(15) . . . .
C46 N13 C50 C49 -1.6(15) . . . .
Nd2 N13 C50 C49 -179.5(8) 2_645 . . .
C48 C49 C50 N13 2.7(16) . . . .
